data_7151762
loop_
_publ_author_name
'Haning, Helmut'
'Gir\'o-Ma\~nas, Carles'
'Paddock, Victoria L.'
'Bochet, Christian G.'
'White, Andrew J. P.'
'Bernardinelli, Gerald'
'Mann, Inderjit'
'Oppolzer, Wolfang'
'Spivey, Alan C.'

_publ_section_title
;
 Total synthesis of the Amaryllidaceae alkaloid clivonine.
;
_journal_issue 8
_journal_name_full 'Organic &amp; biomolecular chemistry'
_journal_page_first 2809
_journal_page_last 2820
_journal_paper_doi 10.1039/c0ob00895h
_journal_volume 9
_journal_year 2011
_chemical_formula_sum 'C20 H26 O6'
_chemical_formula_weight 362.41
_chemical_name_systematic
;
?
;
_space_group_IT_number 14
_symmetry_cell_setting monoclinic
_symmetry_space_group_name_Hall '-P 2ybc'
_symmetry_space_group_name_H-M 'P 1 21/c 1'
_atom_sites_solution_hydrogens geom
_atom_sites_solution_primary direct
_atom_sites_solution_secondary difmap
_audit_creation_method SHELXL-97
_cell_angle_alpha 90.00
_cell_angle_beta 91.949(2)
_cell_angle_gamma 90.00
_cell_formula_units_Z 4
_cell_length_a 14.5941(4)
_cell_length_b 9.4049(2)
_cell_length_c 13.8121(3)
_cell_measurement_reflns_used 7620
_cell_measurement_temperature 173(2)
_cell_measurement_theta_max 31.8391
_cell_measurement_theta_min 3.7841
_cell_volume 1894.70(8)
_computing_cell_refinement 'CrysAlis RED, Oxford Diffraction Ltd'
_computing_data_collection 'CrysAlis CCD, Oxford Diffraction Ltd'
_computing_data_reduction 'CrysAlis RED, Oxford Diffraction Ltd'
_computing_molecular_graphics 'Bruker SHELXTL'
_computing_publication_material 'Bruker SHELXTL'
_computing_structure_refinement 'SHELXL-97 (Sheldrick, 1997)'
_computing_structure_solution 'SHELXS-97 (Sheldrick, 1990)'
_diffrn_ambient_temperature 173(2)
_diffrn_detector_area_resol_mean 15.9863
_diffrn_measured_fraction_theta_full 0.984
_diffrn_measured_fraction_theta_max 0.930
_diffrn_measurement_device_type 'OD Xcalibur 3'
_diffrn_measurement_method 'phi and omega scans'
_diffrn_radiation_monochromator graphite
_diffrn_radiation_source 'Enhance Ultra (Cu) X-ray Source'
_diffrn_radiation_type MoK\a
_diffrn_radiation_wavelength 0.71073
_diffrn_reflns_av_R_equivalents 0.0455
_diffrn_reflns_av_sigmaI/netI 0.0618
_diffrn_reflns_limit_h_max 21
_diffrn_reflns_limit_h_min -21
_diffrn_reflns_limit_k_max 13
_diffrn_reflns_limit_k_min -13
_diffrn_reflns_limit_l_max 20
_diffrn_reflns_limit_l_min -19
_diffrn_reflns_number 29265
_diffrn_reflns_theta_full 31.00
_diffrn_reflns_theta_max 31.97
_diffrn_reflns_theta_min 3.79
_exptl_absorpt_coefficient_mu 0.093
_exptl_absorpt_correction_T_max 1.00000
_exptl_absorpt_correction_T_min 0.81049
_exptl_absorpt_correction_type multi-scan
_exptl_absorpt_process_details
;
CrysAlis RED, Oxford Diffraction Ltd.,
Version 1.171.31.5 (release 28-08-2006 CrysAlis171 .NET)
(compiled Aug 28 2006,13:05:05)
Empirical absorption correction using spherical harmonics,
implemented in SCALE3 ABSPACK scaling algorithm.
;
_exptl_crystal_colour Colourless
_exptl_crystal_density_diffrn 1.270
_exptl_crystal_density_method 'not measured'
_exptl_crystal_description plates
_exptl_crystal_F_000 776
_exptl_crystal_size_max 0.34
_exptl_crystal_size_mid 0.22
_exptl_crystal_size_min 0.03
_refine_diff_density_max 0.252
_refine_diff_density_min -0.203
_refine_diff_density_rms 0.038
_refine_ls_extinction_method none
_refine_ls_goodness_of_fit_ref 0.936
_refine_ls_hydrogen_treatment constr
_refine_ls_matrix_type full
_refine_ls_number_parameters 235
_refine_ls_number_reflns 6105
_refine_ls_number_restraints 24
_refine_ls_restrained_S_all 0.981
_refine_ls_R_factor_all 0.0976
_refine_ls_R_factor_gt 0.0448
_refine_ls_shift/su_max 0.000
_refine_ls_shift/su_mean 0.000
_refine_ls_structure_factor_coef Fsqd
_refine_ls_weighting_details 'calc w=1/[\s^2^(Fo^2^)+(0.0599P)^2^+0.0000P] where P=(Fo^2^+2Fc^2^)/3'
_refine_ls_weighting_scheme calc
_refine_ls_wR_factor_gt 0.1020
_refine_ls_wR_factor_ref 0.1191
_reflns_number_gt 3310
_reflns_number_total 6105
_reflns_threshold_expression >2sigma(I)
_cod_data_source_file c0ob00895h.txt
_cod_data_source_block 13
_cod_depositor_comments
;
The following automatic conversions were performed:
'_symmetry_cell_setting' value 'Monoclinic' changed to 'monoclinic'
according to '/home/saulius/struct/CIF-dictionaries/cif_core.dic'
dictionary named 'cif_core.dic' version 2.4.1 from 2010-06-29.

Automatic conversion script
Id: cif_fix_enum 1555 2011-01-17 13:19:09Z saulius 
;
_cod_original_sg_symbol_H-M P2(1)/c
_cod_database_code 7151762

loop_
_symmetry_equiv_pos_as_xyz
'x, y, z'
'-x, y+1/2, -z+1/2'
'-x, -y, -z'
'x, -y-1/2, z-1/2'

loop_
_atom_site_label
_atom_site_type_symbol
_atom_site_fract_x
_atom_site_fract_y
_atom_site_fract_z
_atom_site_U_iso_or_equiv
_atom_site_adp_type
_atom_site_occupancy
_atom_site_symmetry_multiplicity
_atom_site_calc_flag
_atom_site_refinement_flags
_atom_site_disorder_assembly
_atom_site_disorder_group
O1 O 0.23622(6) 0.48195(10) 0.34081(6) 0.0363(2) Uani 1 1 d . . .
C2 C 0.20751(10) 0.35694(15) 0.28950(11) 0.0419(3) Uani 1 1 d . . .
H2A H 0.1564 0.3109 0.3229 0.050 Uiso 1 1 calc R . .
H2B H 0.1859 0.3822 0.2230 0.050 Uiso 1 1 calc R . .
O3 O 0.28333(6) 0.26235(10) 0.28603(7) 0.0417(3) Uani 1 1 d . . .
C4 C 0.35871(9) 0.34124(13) 0.31617(8) 0.0291(3) Uani 1 1 d . . .
C5 C 0.44902(9) 0.30155(13) 0.31716(9) 0.0302(3) Uani 1 1 d . . .
H5A H 0.4670 0.2102 0.2953 0.036 Uiso 1 1 calc R . .
C6 C 0.51428(8) 0.40117(13) 0.35178(8) 0.0267(3) Uani 1 1 d . . .
C7 C 0.48397(9) 0.53278(13) 0.38530(8) 0.0302(3) Uani 1 1 d . . .
H7A H 0.5281 0.5990 0.4098 0.036 Uiso 1 1 calc R . .
C8 C 0.39183(9) 0.57071(13) 0.38418(9) 0.0318(3) Uani 1 1 d . . .
H8A H 0.3724 0.6606 0.4072 0.038 Uiso 1 1 calc R . .
C9 C 0.33062(8) 0.47241(13) 0.34837(8) 0.0283(3) Uani 1 1 d . . .
C10 C 0.61366(8) 0.36849(13) 0.35555(8) 0.0278(3) Uani 1 1 d . . .
C11 C 0.64251(9) 0.21589(13) 0.36733(8) 0.0299(3) Uani 1 1 d . . .
H11A H 0.6116 0.1570 0.3155 0.036 Uiso 1 1 calc R . .
O12 O 0.61865(6) 0.16293(9) 0.46073(6) 0.0340(2) Uani 1 1 d . . .
C13 C 0.67538(11) 0.04181(14) 0.48021(9) 0.0392(3) Uani 1 1 d . . .
O14 O 0.75458(7) 0.05978(10) 0.42116(7) 0.0426(3) Uani 1 1 d . . .
C15 C 0.74504(9) 0.18972(14) 0.36780(9) 0.0340(3) Uani 1 1 d . . .
H15A H 0.7649 0.1749 0.3000 0.041 Uiso 1 1 calc R . .
C16 C 0.79892(9) 0.31139(14) 0.41401(9) 0.0351(3) Uani 1 1 d . . .
H16A H 0.8653 0.2903 0.4126 0.042 Uiso 1 1 calc R . .
H16B H 0.7823 0.3215 0.4826 0.042 Uiso 1 1 calc R . .
C17 C 0.77875(9) 0.45059(14) 0.36006(9) 0.0333(3) Uani 1 1 d . . .
H17A H 0.8062 0.4451 0.2948 0.040 Uiso 1 1 calc R . .
C18 C 0.67700(9) 0.46934(14) 0.34641(9) 0.0319(3) Uani 1 1 d . . .
H18A H 0.6557 0.5619 0.3296 0.038 Uiso 1 1 calc R . .
C19 C 0.62691(11) -0.09388(15) 0.45118(11) 0.0482(4) Uani 1 1 d . . .
H19A H 0.6101 -0.0907 0.3819 0.072 Uiso 1 1 calc R . .
H19B H 0.5714 -0.1043 0.4885 0.072 Uiso 1 1 calc R . .
H19C H 0.6677 -0.1749 0.4642 0.072 Uiso 1 1 calc R . .
C20 C 0.70396(14) 0.04564(18) 0.58658(11) 0.0614(5) Uani 1 1 d . . .
H20A H 0.7349 0.1359 0.6014 0.092 Uiso 1 1 calc R . .
H20B H 0.7459 -0.0334 0.6013 0.092 Uiso 1 1 calc R . .
H20C H 0.6496 0.0369 0.6258 0.092 Uiso 1 1 calc R . .
C21 C 0.81924(9) 0.57986(14) 0.41400(10) 0.0372(3) Uani 1 1 d . . .
H21A H 0.7903 0.6671 0.3869 0.045 Uiso 1 1 calc R . .
H21B H 0.8034 0.5736 0.4830 0.045 Uiso 1 1 calc R . .
C22 C 0.92117(11) 0.59338(16) 0.40833(12) 0.0506(4) Uani 1 1 d . . .
H22A H 0.9485 0.4962 0.4149 0.061 Uiso 1 1 calc R . .
O23 O 0.93898(7) 0.64482(13) 0.31497(9) 0.0607(3) Uani 1 1 d . . .
C24 C 1.03410(14) 0.6367(3) 0.2906(2) 0.1164(10) Uani 1 1 d U . .
H24A H 1.0432 0.6879 0.2298 0.175 Uiso 1 1 calc R . .
H24B H 1.0516 0.5369 0.2828 0.175 Uiso 1 1 calc R . .
H24C H 1.0722 0.6798 0.3425 0.175 Uiso 1 1 calc R . .
O25 O 0.96150(9) 0.68073(12) 0.48154(10) 0.0726(4) Uani 1 1 d U . .
C26 C 0.93115(16) 0.8238(2) 0.48088(17) 0.0857(7) Uani 1 1 d U . .
H26A H 0.9541 0.8717 0.5399 0.129 Uiso 1 1 calc R . .
H26B H 0.8640 0.8262 0.4783 0.129 Uiso 1 1 calc R . .
H26C H 0.9544 0.8726 0.4240 0.129 Uiso 1 1 calc R . .

loop_
_atom_site_aniso_label
_atom_site_aniso_U_11
_atom_site_aniso_U_22
_atom_site_aniso_U_33
_atom_site_aniso_U_23
_atom_site_aniso_U_13
_atom_site_aniso_U_12
O1 0.0329(5) 0.0358(5) 0.0401(5) -0.0046(4) -0.0006(4) 0.0041(4)
C2 0.0357(8) 0.0371(8) 0.0526(8) -0.0082(7) -0.0019(6) 0.0010(6)
O3 0.0341(5) 0.0306(5) 0.0597(6) -0.0081(4) -0.0068(4) 0.0001(4)
C4 0.0348(7) 0.0255(6) 0.0267(6) 0.0008(5) -0.0022(5) -0.0022(5)
C5 0.0363(7) 0.0227(6) 0.0314(6) -0.0024(5) -0.0009(5) 0.0035(5)
C6 0.0327(7) 0.0252(6) 0.0221(5) 0.0023(5) -0.0003(5) 0.0013(5)
C7 0.0382(7) 0.0261(6) 0.0263(6) -0.0014(5) -0.0017(5) -0.0027(5)
C8 0.0416(8) 0.0248(6) 0.0291(6) -0.0040(5) 0.0003(5) 0.0042(6)
C9 0.0318(7) 0.0283(6) 0.0247(6) 0.0009(5) 0.0018(5) 0.0041(5)
C10 0.0338(7) 0.0282(6) 0.0212(5) 0.0001(5) -0.0003(5) 0.0016(5)
C11 0.0367(7) 0.0301(7) 0.0230(6) -0.0032(5) 0.0018(5) 0.0019(5)
O12 0.0494(6) 0.0246(5) 0.0283(4) 0.0014(4) 0.0061(4) 0.0066(4)
C13 0.0578(9) 0.0267(7) 0.0332(7) -0.0002(6) 0.0030(6) 0.0102(6)
O14 0.0447(6) 0.0312(5) 0.0518(6) 0.0019(4) 0.0007(5) 0.0103(4)
C15 0.0384(7) 0.0308(7) 0.0328(7) -0.0007(5) 0.0011(5) 0.0062(6)
C16 0.0336(7) 0.0346(7) 0.0369(7) 0.0015(6) -0.0027(5) 0.0059(6)
C17 0.0329(7) 0.0369(7) 0.0299(6) 0.0028(5) 0.0009(5) 0.0002(6)
C18 0.0347(7) 0.0323(7) 0.0284(6) 0.0052(5) -0.0014(5) 0.0025(6)
C19 0.0644(11) 0.0272(7) 0.0536(9) -0.0028(6) 0.0114(7) 0.0034(7)
C20 0.1031(15) 0.0421(9) 0.0380(8) 0.0024(7) -0.0102(8) 0.0203(9)
C21 0.0415(8) 0.0328(7) 0.0369(7) 0.0060(6) -0.0052(6) -0.0016(6)
C22 0.0410(9) 0.0357(8) 0.0734(11) 0.0100(8) -0.0230(7) -0.0002(7)
O23 0.0287(6) 0.0681(8) 0.0859(9) 0.0174(7) 0.0096(5) 0.0022(5)
C24 0.0421(11) 0.135(2) 0.175(2) 0.0075(19) 0.0345(14) 0.0050(13)
O25 0.0706(8) 0.0394(7) 0.1040(10) 0.0117(6) -0.0539(7) -0.0079(6)
C26 0.1015(17) 0.0396(10) 0.1122(17) 0.0027(10) -0.0509(13) -0.0082(10)

loop_
_atom_type_symbol
_atom_type_description
_atom_type_scat_dispersion_real
_atom_type_scat_dispersion_imag
_atom_type_scat_source
C C 0.0033 0.0016 'International Tables Vol C Tables 4.2.6.8 and 6.1.1.4'
H H 0.0000 0.0000 'International Tables Vol C Tables 4.2.6.8 and 6.1.1.4'
O O 0.0106 0.0060 'International Tables Vol C Tables 4.2.6.8 and 6.1.1.4'

loop_
_geom_angle_atom_site_label_1
_geom_angle_atom_site_label_2
_geom_angle_atom_site_label_3
_geom_angle
_geom_angle_site_symmetry_1
_geom_angle_site_symmetry_3
_geom_angle_publ_flag
C9 O1 C2 105.02(9) . . ?
O3 C2 O1 108.43(10) . . ?
C4 O3 C2 105.48(10) . . ?
C5 C4 C9 122.51(12) . . ?
C5 C4 O3 127.86(11) . . ?
C9 C4 O3 109.62(11) . . ?
C4 C5 C6 117.49(11) . . ?
C7 C6 C5 118.91(11) . . ?
C7 C6 C10 119.49(11) . . ?
C5 C6 C10 121.59(11) . . ?
C8 C7 C6 122.68(12) . . ?
C9 C8 C7 116.77(11) . . ?
C8 C9 C4 121.62(12) . . ?
C8 C9 O1 128.43(11) . . ?
C4 C9 O1 109.92(11) . . ?
C18 C10 C6 122.00(11) . . ?
C18 C10 C11 119.80(11) . . ?
C6 C10 C11 118.18(11) . . ?
O12 C11 C10 110.65(9) . . ?
O12 C11 C15 102.08(10) . . ?
C10 C11 C15 115.35(11) . . ?
C13 O12 C11 106.79(9) . . ?
O12 C13 O14 105.65(10) . . ?
O12 C13 C19 111.19(12) . . ?
O14 C13 C19 109.01(11) . . ?
O12 C13 C20 107.61(11) . . ?
O14 C13 C20 110.19(13) . . ?
C19 C13 C20 112.94(13) . . ?
C15 O14 C13 108.93(9) . . ?
O14 C15 C11 102.67(10) . . ?
O14 C15 C16 112.79(11) . . ?
C11 C15 C16 112.14(11) . . ?
C15 C16 C17 110.62(11) . . ?
C18 C17 C16 109.57(11) . . ?
C18 C17 C21 109.34(11) . . ?
C16 C17 C21 112.16(11) . . ?
C10 C18 C17 126.20(12) . . ?
C22 C21 C17 114.14(12) . . ?
O23 C22 O25 111.66(13) . . ?
O23 C22 C21 106.93(11) . . ?
O25 C22 C21 113.68(14) . . ?
C22 O23 C24 113.87(16) . . ?
C22 O25 C26 115.12(12) . . ?

loop_
_geom_bond_atom_site_label_1
_geom_bond_atom_site_label_2
_geom_bond_distance
_geom_bond_site_symmetry_2
_geom_bond_publ_flag
O1 C9 1.3810(15) . ?
O1 C2 1.4282(16) . ?
C2 O3 1.4219(16) . ?
O3 C4 1.3795(15) . ?
C4 C5 1.3694(17) . ?
C4 C9 1.3785(17) . ?
C5 C6 1.4081(17) . ?
C6 C7 1.3986(17) . ?
C6 C10 1.4817(17) . ?
C7 C8 1.3908(18) . ?
C8 C9 1.3665(18) . ?
C10 C18 1.3335(18) . ?
C10 C11 1.5030(17) . ?
C11 O12 1.4367(14) . ?
C11 C15 1.5163(18) . ?
O12 C13 1.4284(15) . ?
C13 O14 1.4469(17) . ?
C13 C19 1.507(2) . ?
C13 C20 1.514(2) . ?
O14 C15 1.4315(16) . ?
C15 C16 1.5168(19) . ?
C16 C17 1.5300(18) . ?
C17 C18 1.5008(18) . ?
C17 C21 1.5338(18) . ?
C21 C22 1.498(2) . ?
C22 O23 1.4097(19) . ?
C22 O25 1.4154(19) . ?
O23 C24 1.442(2) . ?
O25 C26 1.417(2) . ?
